data_7131860
loop_
_publ_author_name
'Barman, Shubhankar'
'Ranjan, Priya'
'Datta, Anuja'

_publ_section_title
;
 Achiral Phosphonium Induced Remarkable Circular Polarized Luminescence in
 Chiral Cadmium (II) Halide Perovskite Material
;
_journal_name_full 'Chemical Communications'
_journal_paper_doi 10.1039/D3CC02666C
_journal_year 2023
_chemical_formula_moiety '2(C19 H18 P1), Cd1 Cl4'
_chemical_formula_sum 'C38 H36 Cd Cl4 P2'
_chemical_formula_weight 808.81
_space_group_crystal_system cubic
_space_group_IT_number 198
_space_group_name_Hall 'P 2ac 2ab 3'
_space_group_name_H-M_alt 'P 21 3'
_atom_sites_solution_hydrogens mixed
_atom_sites_solution_primary direct
_audit_block_doi 10.5517/ccdc.csd.cc2dzjc9
_audit_creation_date 2022-12-31
_audit_creation_method
;
Olex2 1.5
(compiled 2021.12.09 svn.r5202d8cf for OlexSys, GUI svn.r6439)
;
_audit_update_record
;
2023-06-02 deposited with the CCDC.	2023-07-07 downloaded from the CCDC.
;
_cell_angle_alpha 90
_cell_angle_beta 90
_cell_angle_gamma 90
_cell_formula_units_Z 4
_cell_length_a 15.560(15)
_cell_length_b 15.560(15)
_cell_length_c 15.560(15)
_cell_measurement_reflns_used 23340
_cell_measurement_temperature 163.15
_cell_measurement_theta_max 25.31
_cell_measurement_theta_min 2.26
_cell_volume 3767(6)
_computing_cell_refinement 'SAINT V8.38A (Bruker, 2018)'
_computing_data_reduction 'SAINT V8.38A (Bruker, 2018)'
_computing_molecular_graphics 'Olex2 1.5 (Dolomanov et al., 2009)'
_computing_publication_material 'Olex2 1.5 (Dolomanov et al., 2009)'
_computing_structure_refinement 'XL  (Sheldrick, 2008)'
_computing_structure_solution 'SHELXS  (Sheldrick, 2008)'
_diffrn_ambient_temperature 163.15
_diffrn_measured_fraction_theta_full 0.989
_diffrn_measured_fraction_theta_max 0.989
_diffrn_measurement_device_type 'Bruker APEX-II CCD'
_diffrn_measurement_method '\f and \w scans'
_diffrn_radiation_type MoK\a
_diffrn_radiation_wavelength 0.71073
_diffrn_reflns_av_R_equivalents 0.0320
_diffrn_reflns_av_unetI/netI 0.0121
_diffrn_reflns_Laue_measured_fraction_full 0.989
_diffrn_reflns_Laue_measured_fraction_max 0.989
_diffrn_reflns_limit_h_max 18
_diffrn_reflns_limit_h_min -18
_diffrn_reflns_limit_k_max 18
_diffrn_reflns_limit_k_min -18
_diffrn_reflns_limit_l_max 17
_diffrn_reflns_limit_l_min -18
_diffrn_reflns_number 41861
_diffrn_reflns_point_group_measured_fraction_full 0.992
_diffrn_reflns_point_group_measured_fraction_max 0.992
_diffrn_reflns_theta_full 25.242
_diffrn_reflns_theta_max 25.449
_diffrn_reflns_theta_min 3.207
_diffrn_source_current 1.0
_diffrn_source_power 0.05
_diffrn_source_voltage 50.0
_diffrn_standards_number 0
_exptl_absorpt_coefficient_mu 0.974
_exptl_absorpt_correction_T_max 0.7452
_exptl_absorpt_correction_T_min 0.6511
_exptl_absorpt_correction_type multi-scan
_exptl_absorpt_process_details
;
SADABS-2016/2 (Bruker,2016/2) was used for absorption correction.
wR2(int) was 0.0974 before and 0.0519 after correction.
The Ratio of minimum to maximum transmission is 0.8737.
The \l/2 correction factor is Not present.
;
_exptl_crystal_colour 'clear light colourless'
_exptl_crystal_colour_lustre clear
_exptl_crystal_colour_modifier light
_exptl_crystal_colour_primary colourless
_exptl_crystal_density_diffrn 1.426
_exptl_crystal_description plate
_exptl_crystal_F_000 1640
_exptl_crystal_size_max 0.3
_exptl_crystal_size_mid 0.1
_exptl_crystal_size_min 0.1
_refine_diff_density_max 0.915
_refine_diff_density_min -0.204
_refine_diff_density_rms 0.042
_refine_ls_abs_structure_details
;
 Refined as an inversion twin.
;
_refine_ls_abs_structure_Flack -0.02(3)
_refine_ls_extinction_method none
_refine_ls_goodness_of_fit_ref 1.130
_refine_ls_hydrogen_treatment constr
_refine_ls_matrix_type full
_refine_ls_number_parameters 137
_refine_ls_number_reflns 2329
_refine_ls_number_restraints 0
_refine_ls_restrained_S_all 1.130
_refine_ls_R_factor_all 0.0217
_refine_ls_R_factor_gt 0.0207
_refine_ls_shift/su_max 0.002
_refine_ls_shift/su_mean 0.000
_refine_ls_structure_factor_coef Fsqd
_refine_ls_weighting_details 'w=1/[\s^2^(Fo^2^)+(0.0381P)^2^+0.4535P] where P=(Fo^2^+2Fc^2^)/3'
_refine_ls_weighting_scheme calc
_refine_ls_wR_factor_gt 0.0584
_refine_ls_wR_factor_ref 0.0593
_reflns_Friedel_coverage 0.801
_reflns_Friedel_fraction_full 0.996
_reflns_Friedel_fraction_max 0.996
_reflns_number_gt 2274
_reflns_number_total 2329
_reflns_threshold_expression 'I > 2\s(I)'
_cod_data_source_file d3cc02666c2.cif
_cod_data_source_block PCC
_cod_original_cell_volume 3767(11)
_cod_database_code 7131860
_shelx_shelxl_version_number 2016/6
_shelx_space_group_comment
;
The symmetry employed for this shelxl refinement is uniquely defined
by the following loop, which should always be used as a source of
symmetry information in preference to the above space-group names.
They are only intended as comments.
;
_shelx_estimated_absorpt_t_max 0.909
_shelx_estimated_absorpt_t_min 0.759
_olex2_refinement_description
;
1. Twinned data refinement
 Scales: 1.02(3)
 -0.02(3)
2. Fixed Uiso
 At 1.2 times of:
  All C(H) groups
3.a Riding coordinates:
 C7(H7), C4(H4), C3(H3), C5(H5), C14(H14), C9(H9), C13(H13), C10(H10),
 C11(H11), C12(H12)
3.b Aromatic/amide H refined with riding coordinates:
 C2(H2), C6(H6)
;
_olex2_submission_special_instructions 'No special instructions were received'

loop_
_space_group_symop_operation_xyz
'x, y, z'
'-x+1/2, -y, z+1/2'
'x+1/2, -y+1/2, -z'
'-x, y+1/2, -z+1/2'
'z, x, y'
'-z+1/2, -x, y+1/2'
'z+1/2, -x+1/2, -y'
'-z, x+1/2, -y+1/2'
'y, z, x'
'y+1/2, -z+1/2, -x'
'-y, z+1/2, -x+1/2'
'-y+1/2, -z, x+1/2'

loop_
_atom_site_label
_atom_site_type_symbol
_atom_site_fract_x
_atom_site_fract_y
_atom_site_fract_z
_atom_site_U_iso_or_equiv
_atom_site_adp_type
_atom_site_occupancy
_atom_site_site_symmetry_order
_atom_site_calc_flag
_atom_site_refinement_flags_posn
_atom_site_refinement_flags_adp
_atom_site_refinement_flags_occupancy
_atom_site_disorder_assembly
_atom_site_disorder_group
P1 P 0.74281(5) 0.25719(5) 0.75719(5) 0.0406(3) Uani 1 3 d S T P . .
C2 C 0.7298(3) 0.3851(2) 0.6350(3) 0.0613(10) Uani 1 1 d . . . . .
H2 H 0.715730 0.422455 0.681203 0.074 Uiso 1 1 calc R U . . .
C1 C 0.7441(2) 0.2980(2) 0.6501(2) 0.0441(7) Uani 1 1 d . . . . .
C7 C 0.6760(2) 0.3240(2) 0.8240(2) 0.0559(15) Uani 1 3 d S T P . .
H7 H 0.698704 0.382970 0.823890 0.067 Uiso 1 1 d R U . . .
C6 C 0.7644(3) 0.2456(3) 0.5815(2) 0.0584(10) Uani 1 1 d . . . . .
H6 H 0.773198 0.185872 0.590496 0.070 Uiso 1 1 calc R U . . .
C4 C 0.7581(4) 0.3643(3) 0.4863(3) 0.0729(12) Uani 1 1 d . . . . .
H4 H 0.763722 0.386978 0.429757 0.088 Uiso 1 1 d R U . . .
C3 C 0.7363(4) 0.4168(3) 0.5523(3) 0.0773(13) Uani 1 1 d . . . . .
H3 H 0.725455 0.475826 0.541521 0.093 Uiso 1 1 d R U . . .
C5 C 0.7718(3) 0.2793(3) 0.5003(3) 0.0677(11) Uani 1 1 d . . . . .
H5 H 0.786573 0.242797 0.453760 0.081 Uiso 1 1 d R U . . .
P2 P 1.03261(5) 0.46739(5) 0.53261(5) 0.0428(3) Uani 1 3 d S T P . .
C14 C 0.9662(2) 0.5338(2) 0.4662(2) 0.0622(17) Uani 1 3 d S T P . .
H14 H 0.912888 0.503030 0.452460 0.075 Uiso 1 1 d R U . . .
C9 C 0.9204(3) 0.5087(3) 0.6648(3) 0.0646(11) Uani 1 1 d . . . . .
H9 H 0.880957 0.525094 0.621143 0.078 Uiso 1 1 d R U . . .
C8 C 1.0015(2) 0.4801(2) 0.6429(2) 0.0439(7) Uani 1 1 d . . . . .
C13 C 1.0580(2) 0.4575(3) 0.7076(2) 0.0545(9) Uani 1 1 d . . . . .
H13 H 1.114114 0.438275 0.693638 0.065 Uiso 1 1 d R U . . .
C10 C 0.8970(3) 0.5139(4) 0.7502(3) 0.0793(14) Uani 1 1 d . . . . .
H10 H 0.841341 0.534061 0.764889 0.095 Uiso 1 1 d R U . . .
C11 C 0.9523(3) 0.4903(3) 0.8131(3) 0.0683(11) Uani 1 1 d . . . . .
H11 H 0.934818 0.492616 0.871453 0.082 Uiso 1 1 d R U . . .
C12 C 1.0330(3) 0.4631(3) 0.7926(3) 0.0663(11) Uani 1 1 d . . . . .
H12 H 1.072053 0.447692 0.836792 0.080 Uiso 1 1 d R U . . .
Cd1 Cd 0.69071(2) 0.69071(2) 0.69071(2) 0.03981(13) Uani 1 3 d S T P . .
Cl2 Cl 0.65430(6) 0.55831(5) 0.76920(6) 0.0517(2) Uani 1 1 d . . . . .
Cl1 Cl 0.78089(5) 0.78089(5) 0.78089(5) 0.0573(4) Uani 1 3 d S T P . .

loop_
_atom_site_aniso_label
_atom_site_aniso_U_11
_atom_site_aniso_U_22
_atom_site_aniso_U_33
_atom_site_aniso_U_23
_atom_site_aniso_U_13
_atom_site_aniso_U_12
P1 0.0406(3) 0.0406(3) 0.0406(3) -0.0040(3) 0.0040(3) 0.0040(3)
C2 0.081(3) 0.0419(19) 0.060(2) -0.0025(17) -0.007(2) -0.0033(19)
C1 0.0464(17) 0.0421(17) 0.0438(16) -0.0037(14) -0.0033(14) 0.0000(14)
C7 0.0559(15) 0.0559(15) 0.0559(15) -0.0086(15) 0.0086(15) 0.0086(15)
C6 0.077(3) 0.053(2) 0.0446(19) -0.0074(16) -0.0004(18) 0.0033(19)
C4 0.091(3) 0.080(3) 0.048(2) 0.013(2) -0.009(2) -0.027(3)
C3 0.108(4) 0.051(2) 0.073(3) 0.015(2) -0.011(3) -0.012(2)
C5 0.084(3) 0.073(3) 0.046(2) -0.0075(19) -0.0018(19) -0.011(2)
P2 0.0428(3) 0.0428(3) 0.0428(3) 0.0076(3) -0.0076(3) 0.0076(3)
C14 0.0622(17) 0.0622(17) 0.0622(17) 0.0170(16) -0.0170(16) 0.0170(16)
C9 0.049(2) 0.080(3) 0.066(2) 0.004(2) -0.0020(18) 0.0135(19)
C8 0.0412(16) 0.0424(17) 0.0481(18) 0.0004(14) -0.0032(14) 0.0035(13)
C13 0.0475(18) 0.071(2) 0.0453(19) -0.0027(17) -0.0045(15) 0.0133(17)
C10 0.061(3) 0.096(4) 0.081(3) -0.005(3) 0.021(2) 0.015(2)
C11 0.072(3) 0.074(3) 0.059(2) -0.008(2) 0.021(2) -0.006(2)
C12 0.075(3) 0.076(3) 0.048(2) -0.0054(19) -0.0088(19) 0.008(2)
Cd1 0.03981(13) 0.03981(13) 0.03981(13) -0.00005(9) -0.00005(9) -0.00005(9)
Cl2 0.0572(5) 0.0394(4) 0.0584(5) 0.0048(3) 0.0144(4) 0.0031(3)
Cl1 0.0573(4) 0.0573(4) 0.0573(4) -0.0092(4) -0.0092(4) -0.0092(4)

loop_
_atom_type_symbol
_atom_type_description
_atom_type_scat_dispersion_real
_atom_type_scat_dispersion_imag
_atom_type_scat_source
C C 0.0033 0.0016 'International Tables Vol C Tables 4.2.6.8 and 6.1.1.4'
H H 0.0000 0.0000 'International Tables Vol C Tables 4.2.6.8 and 6.1.1.4'
Cd Cd -0.8075 1.2024 'International Tables Vol C Tables 4.2.6.8 and 6.1.1.4'
Cl Cl 0.1484 0.1585 'International Tables Vol C Tables 4.2.6.8 and 6.1.1.4'
P P 0.1023 0.0942 'International Tables Vol C Tables 4.2.6.8 and 6.1.1.4'

loop_
_geom_angle_atom_site_label_1
_geom_angle_atom_site_label_2
_geom_angle_atom_site_label_3
_geom_angle
_geom_angle_site_symmetry_1
_geom_angle_site_symmetry_3
_geom_angle_publ_flag
C1 P1 C1 109.02(12) 6_665 11_646 ?
C1 P1 C1 109.02(12) 6_665 . ?
C1 P1 C1 109.03(12) 11_646 . ?
C1 P1 C7 109.91(12) . . ?
C1 P1 C7 109.91(12) 11_646 . ?
C1 P1 C7 109.91(12) 6_665 . ?
C1 C2 H2 120.3 . . ?
C3 C2 H2 120.3 . . ?
C3 C2 C1 119.5(4) . . ?
C2 C1 P1 120.1(3) . . ?
C6 C1 P1 121.0(3) . . ?
C6 C1 C2 118.7(3) . . ?
P1 C7 H7 109.3 . . ?
P1 C7 H7 109.3 . 6_665 ?
P1 C7 H7 109.282(1) . 11_646 ?
H7 C7 H7 109.7 . 6_665 ?
H7 C7 H7 109.7 6_665 11_646 ?
H7 C7 H7 109.7 . 11_646 ?
C1 C6 H6 119.8 . . ?
C5 C6 C1 120.4(4) . . ?
C5 C6 H6 119.8 . . ?
C3 C4 H4 120.0 . . ?
C3 C4 C5 120.3(4) . . ?
C5 C4 H4 119.7 . . ?
C2 C3 H3 119.8 . . ?
C4 C3 C2 120.6(4) . . ?
C4 C3 H3 119.7 . . ?
C6 C5 H5 119.7 . . ?
C4 C5 C6 120.5(4) . . ?
C4 C5 H5 119.9 . . ?
C14 P2 C8 109.45(11) . . ?
C14 P2 C8 109.45(11) . 7_566 ?
C14 P2 C8 109.45(11) . 12_664 ?
C8 P2 C8 109.49(11) . 7_566 ?
C8 P2 C8 109.49(11) 12_664 7_566 ?
C8 P2 C8 109.49(11) . 12_664 ?
P2 C14 H14 109.350(2) . 12_664 ?
P2 C14 H14 109.350(1) . 7_566 ?
P2 C14 H14 109.4 . . ?
H14 C14 H14 109.6 . 12_664 ?
H14 C14 H14 109.6 7_566 12_664 ?
H14 C14 H14 109.6 . 7_566 ?
C8 C9 H9 120.1 . . ?
C10 C9 H9 120.1 . . ?
C10 C9 C8 119.8(4) . . ?
C9 C8 P2 121.2(3) . . ?
C9 C8 C13 118.9(3) . . ?
C13 C8 P2 119.8(3) . . ?
C8 C13 H13 119.9 . . ?
C12 C13 C8 120.2(4) . . ?
C12 C13 H13 119.9 . . ?
C9 C10 H10 119.5 . . ?
C11 C10 C9 120.8(4) . . ?
C11 C10 H10 119.7 . . ?
C10 C11 H11 119.9 . . ?
C10 C11 C12 120.0(4) . . ?
C12 C11 H11 120.1 . . ?
C13 C12 H12 119.9 . . ?
C11 C12 C13 120.3(4) . . ?
C11 C12 H12 119.9 . . ?
Cl2 Cd1 Cl2 109.69(2) . 5 ?
Cl2 Cd1 Cl2 109.70(2) . 9 ?
Cl2 Cd1 Cl2 109.69(2) 9 5 ?
Cl1 Cd1 Cl2 109.25(2) . 5 ?
Cl1 Cd1 Cl2 109.25(2) . 9 ?
Cl1 Cd1 Cl2 109.25(2) . . ?

loop_
_geom_bond_atom_site_label_1
_geom_bond_atom_site_label_2
_geom_bond_distance
_geom_bond_site_symmetry_2
_geom_bond_publ_flag
P1 C1 1.783(4) 6_665 ?
P1 C1 1.783(4) . ?
P1 C1 1.783(4) 11_646 ?
P1 C7 1.801(6) . ?
C2 H2 0.9500 . ?
C2 C1 1.394(5) . ?
C2 C3 1.382(6) . ?
C1 C6 1.379(5) . ?
C7 H7 0.9832 6_665 ?
C7 H7 0.9832 . ?
C7 H7 0.9832 11_646 ?
C6 H6 0.9500 . ?
C6 C5 1.372(6) . ?
C4 H4 0.9519 . ?
C4 C3 1.355(7) . ?
C4 C5 1.358(7) . ?
C3 H3 0.9485 . ?
C5 H5 0.9489 . ?
P2 C14 1.791(6) . ?
P2 C8 1.794(4) 12_664 ?
P2 C8 1.794(4) . ?
P2 C8 1.794(4) 7_566 ?
C14 H14 0.9811 . ?
C14 H14 0.9811 12_664 ?
C14 H14 0.9811 7_566 ?
C9 H9 0.9501 . ?
C9 C8 1.381(5) . ?
C9 C10 1.380(7) . ?
C8 C13 1.382(5) . ?
C13 H13 0.9486 . ?
C13 C12 1.380(6) . ?
C10 H10 0.9485 . ?
C10 C11 1.355(7) . ?
C11 H11 0.9479 . ?
C11 C12 1.363(6) . ?
C12 H12 0.9489 . ?
Cd1 Cl2 2.461(3) 5 ?
Cd1 Cl2 2.461(3) . ?
Cd1 Cl2 2.461(3) 9 ?
Cd1 Cl1 2.431(3) . ?

loop_
_geom_torsion_atom_site_label_1
_geom_torsion_atom_site_label_2
_geom_torsion_atom_site_label_3
_geom_torsion_atom_site_label_4
_geom_torsion
_geom_torsion_site_symmetry_1
_geom_torsion_site_symmetry_2
_geom_torsion_site_symmetry_3
_geom_torsion_site_symmetry_4
_geom_torsion_publ_flag
P1 C1 C6 C5 -174.9(4) . . . . ?
C2 C1 C6 C5 1.2(6) . . . . ?
C1 P1 C1 C2 147.1(3) 11_646 . . . ?
C1 P1 C1 C2 -94.0(4) 6_665 . . . ?
C1 P1 C1 C6 -36.9(4) 11_646 . . . ?
C1 P1 C1 C6 82.0(3) 6_665 . . . ?
C1 C2 C3 C4 -1.4(8) . . . . ?
C1 C6 C5 C4 -0.9(7) . . . . ?
C7 P1 C1 C2 26.5(3) . . . . ?
C7 P1 C1 C6 -157.4(3) . . . . ?
C3 C2 C1 P1 176.0(4) . . . . ?
C3 C2 C1 C6 -0.1(6) . . . . ?
C3 C4 C5 C6 -0.6(8) . . . . ?
C5 C4 C3 C2 1.7(8) . . . . ?
P2 C8 C13 C12 -176.8(3) . . . . ?
C14 P2 C8 C9 22.7(4) . . . . ?
C14 P2 C8 C13 -160.1(3) . . . . ?
C9 C8 C13 C12 0.4(6) . . . . ?
C9 C10 C11 C12 1.6(8) . . . . ?
C8 P2 C8 C9 142.7(4) 7_566 . . . ?
C8 P2 C8 C9 -97.3(4) 12_664 . . . ?
C8 P2 C8 C13 -40.1(3) 7_566 . . . ?
C8 P2 C8 C13 79.9(3) 12_664 . . . ?
C8 C9 C10 C11 -0.7(8) . . . . ?
C8 C13 C12 C11 0.5(7) . . . . ?
C10 C9 C8 P2 176.9(4) . . . . ?
C10 C9 C8 C13 -0.3(7) . . . . ?
C10 C11 C12 C13 -1.5(7) . . . . ?

loop_
_twin_individual_id
_twin_individual_mass_fraction_refined
1 1.02(3)
2 -0.02(3)
